data_7020171
loop_
_publ_author_name
'Crociani, Bruno'
'Antonaroli, Simonetta'
'Paoli, Paola'
'Rossi, Patrizia'

_publ_section_title
;
 \h1-Allylpalladium complexes with a tridentate PNP ligand with different
 phosphino groups.
;
_journal_issue 40
_journal_name_full 'Dalton transactions (Cambridge, England : 2003)'
_journal_page_first 12490
_journal_page_last 12500
_journal_paper_doi 10.1039/c2dt30746d
_journal_volume 41
_journal_year 2012
_chemical_formula_sum 'C41 H36.5 B F4 N O0.25 P2 Pd'
_chemical_formula_weight 802.36
_chemical_name_systematic
;
?
;
_space_group_IT_number 2
_symmetry_cell_setting triclinic
_symmetry_space_group_name_Hall '-P 1'
_symmetry_space_group_name_H-M 'P -1'
_atom_sites_solution_hydrogens geom
_atom_sites_solution_primary direct
_atom_sites_solution_secondary difmap
_audit_creation_method SHELXL-97
_cell_angle_alpha 73.145(7)
_cell_angle_beta 76.574(6)
_cell_angle_gamma 81.511(7)
_cell_formula_units_Z 2
_cell_length_a 11.0898(8)
_cell_length_b 12.060(1)
_cell_length_c 15.869(1)
_cell_measurement_reflns_used 3742
_cell_measurement_temperature 150
_cell_measurement_theta_max 28.9073
_cell_measurement_theta_min 4.2092
_cell_volume 1968.3(3)
_computing_cell_refinement
;
CrysAlis RED, Oxford Diffraction Ltd.,
Version 1.171.29.2 (release 20-01-2006 CrysAlis171 .NET)
(compiled Jan 20 2006,12:36:28)
;
_computing_data_collection
;
CrysAlis CCD, Oxford Diffraction Ltd.,
Version 1.171.29.2 (release 20-01-2006 CrysAlis171 .NET)
(compiled Jan 20 2006,12:36:28)
;
_computing_data_reduction
;
CrysAlis RED, Oxford Diffraction Ltd.,
Version 1.171.29.2 (release 20-01-2006 CrysAlis171 .NET)
(compiled Jan 20 2006,12:36:28)
;
_computing_molecular_graphics 'ORTEP-3 (Farruggia, 1997)'
_computing_publication_material 'PARST97 (Nardelli, 1995)'
_computing_structure_refinement 'SHELXL-97 (Sheldrick, 1997)'
_computing_structure_solution 'SIR97 (Altomare, 1999)'
_diffrn_ambient_temperature 150
_diffrn_detector_area_resol_mean 16.4547
_diffrn_measured_fraction_theta_full 0.975
_diffrn_measured_fraction_theta_max 0.823
_diffrn_measurement_device_type 'Xcalibur3 4 circles diffractometer'
_diffrn_measurement_method 'intensity from \w scans'
_diffrn_radiation_monochromator graphite
_diffrn_radiation_source 'Enhance (Mo) X-ray Source'
_diffrn_radiation_type MoK\a
_diffrn_radiation_wavelength 0.71073
_diffrn_reflns_av_R_equivalents 0.0898
_diffrn_reflns_av_sigmaI/netI 0.2245
_diffrn_reflns_limit_h_max 13
_diffrn_reflns_limit_h_min -14
_diffrn_reflns_limit_k_max 15
_diffrn_reflns_limit_k_min -16
_diffrn_reflns_limit_l_max 19
_diffrn_reflns_limit_l_min -21
_diffrn_reflns_number 15832
_diffrn_reflns_theta_full 25.00
_diffrn_reflns_theta_max 28.87
_diffrn_reflns_theta_min 4.21
_exptl_absorpt_coefficient_mu 0.601
_exptl_absorpt_correction_T_max 1.000
_exptl_absorpt_correction_T_min 0.926
_exptl_absorpt_correction_type multi-scan
_exptl_absorpt_process_details
;
CrysAlisPro, Oxford Diffraction Ltd.,
Version 1.171.33.41 (release 06-05-2009 CrysAlis171 .NET)
(compiled May 6 2009,17:20:42)
Empirical absorption correction using spherical harmonics,
implemented in SCALE3 ABSPACK scaling algorithm.
;
_exptl_crystal_colour 'pale orange'
_exptl_crystal_density_diffrn 1.354
_exptl_crystal_density_method 'not measured'
_exptl_crystal_description prismatic
_exptl_crystal_F_000 817
_exptl_crystal_size_max 0.50
_exptl_crystal_size_mid 0.45
_exptl_crystal_size_min 0.30
_refine_diff_density_max 0.921
_refine_diff_density_min -0.770
_refine_diff_density_rms 0.125
_refine_ls_extinction_method none
_refine_ls_goodness_of_fit_ref 0.932
_refine_ls_hydrogen_treatment noref
_refine_ls_matrix_type full
_refine_ls_number_parameters 462
_refine_ls_number_reflns 8511
_refine_ls_number_restraints 0
_refine_ls_restrained_S_all 0.932
_refine_ls_R_factor_all 0.1795
_refine_ls_R_factor_gt 0.0861
_refine_ls_shift/su_max 0.000
_refine_ls_shift/su_mean 0.000
_refine_ls_structure_factor_coef Fsqd
_refine_ls_weighting_details 'calc w=1/[\s^2^(Fo^2^)+(0.0817P)^2^+0.0000P] where P=(Fo^2^+2Fc^2^)/3'
_refine_ls_weighting_scheme calc
_refine_ls_wR_factor_gt 0.1660
_refine_ls_wR_factor_ref 0.1943
_reflns_number_gt 3987
_reflns_number_total 8511
_reflns_threshold_expression >2sigma(I)
_cod_data_source_file c2dt30746d.txt
_cod_data_source_block 1
_cod_original_cell_volume 1968.3(2)
_cod_original_sg_symbol_H-M P-1
_cod_original_formula_sum 'C41 H36.50 B F4 N O0.25 P2 Pd'
_cod_database_code 7020171

loop_
_symmetry_equiv_pos_as_xyz
'x, y, z'
'-x, -y, -z'

loop_
_atom_site_label
_atom_site_type_symbol
_atom_site_fract_x
_atom_site_fract_y
_atom_site_fract_z
_atom_site_U_iso_or_equiv
_atom_site_adp_type
_atom_site_occupancy
_atom_site_symmetry_multiplicity
_atom_site_calc_flag
_atom_site_refinement_flags
Pd1 Pd 0.53796(6) 0.13357(6) 0.71532(4) 0.0274(2) Uani 1 1 d .
P1 P 0.35681(19) 0.2129(2) 0.78355(14) 0.0314(5) Uani 1 1 d .
P2 P 0.72444(19) 0.07993(19) 0.63101(14) 0.0305(5) Uani 1 1 d .
N1 N 0.4827(7) 0.2451(7) 0.5949(5) 0.046(2) Uani 1 1 d .
C1 C 0.3578(8) 0.2651(8) 0.8806(5) 0.041(2) Uani 1 1 d .
C2 C 0.4436(9) 0.3408(9) 0.8713(6) 0.059(3) Uani 1 1 d .
H2 H 0.4953 0.3682 0.8159 0.070 Uiso 1 1 calc R
C3 C 0.4528(11) 0.3767(10) 0.9454(7) 0.076(4) Uani 1 1 d .
H3 H 0.5101 0.4288 0.9396 0.092 Uiso 1 1 calc R
C4 C 0.3760(11) 0.3341(11) 1.0281(7) 0.074(3) Uani 1 1 d .
H4 H 0.3807 0.3590 1.0774 0.089 Uiso 1 1 calc R
C5 C 0.2940(10) 0.2562(9) 1.0370(6) 0.062(3) Uani 1 1 d .
H5 H 0.2441 0.2270 1.0929 0.074 Uiso 1 1 calc R
C6 C 0.2835(8) 0.2191(8) 0.9634(5) 0.046(2) Uani 1 1 d .
H6 H 0.2281 0.1649 0.9699 0.055 Uiso 1 1 calc R
C7 C 0.2218(7) 0.1304(7) 0.8152(5) 0.0309(19) Uani 1 1 d .
C8 C 0.2335(8) 0.0132(8) 0.8609(6) 0.047(2) Uani 1 1 d .
H8 H 0.3109 -0.0228 0.8711 0.057 Uiso 1 1 calc R
C9 C 0.1300(9) -0.0500(9) 0.8914(6) 0.054(3) Uani 1 1 d .
H9 H 0.1373 -0.1279 0.9232 0.065 Uiso 1 1 calc R
C10 C 0.0152(9) 0.0036(11) 0.8740(7) 0.060(3) Uani 1 1 d .
H10 H -0.0547 -0.0383 0.8945 0.072 Uiso 1 1 calc R
C11 C 0.0052(10) 0.1159(11) 0.8277(8) 0.081(4) Uani 1 1 d .
H11 H -0.0718 0.1508 0.8158 0.097 Uiso 1 1 calc R
C12 C 0.1065(8) 0.1804(9) 0.7977(7) 0.062(3) Uani 1 1 d .
H12 H 0.0975 0.2579 0.7655 0.075 Uiso 1 1 calc R
C13 C 0.3244(7) 0.3411(7) 0.6969(5) 0.0290(18) Uani 1 1 d .
C14 C 0.2427(8) 0.4350(8) 0.7153(6) 0.047(2) Uani 1 1 d .
H14 H 0.2031 0.4332 0.7741 0.057 Uiso 1 1 calc R
C15 C 0.2209(8) 0.5316(9) 0.6448(7) 0.058(3) Uani 1 1 d .
H15 H 0.1650 0.5936 0.6561 0.070 Uiso 1 1 calc R
C16 C 0.2829(9) 0.5340(9) 0.5586(6) 0.053(3) Uani 1 1 d .
H16 H 0.2687 0.5977 0.5113 0.063 Uiso 1 1 calc R
C17 C 0.3648(9) 0.4436(9) 0.5424(6) 0.049(3) Uani 1 1 d .
H17 H 0.4071 0.4474 0.4839 0.058 Uiso 1 1 calc R
C18 C 0.3867(7) 0.3483(8) 0.6088(5) 0.0332(19) Uani 1 1 d .
C19 C 0.5045(9) 0.2300(9) 0.5206(7) 0.058(3) Uani 1 1 d .
H19 H 0.4624 0.2815 0.4787 0.070 Uiso 1 1 calc R
C20 C 0.5919(7) 0.1373(7) 0.4896(6) 0.040(2) Uani 1 1 d .
C21 C 0.5735(8) 0.1244(8) 0.4069(6) 0.047(2) Uani 1 1 d .
H21 H 0.5127 0.1735 0.3794 0.057 Uiso 1 1 calc R
C22 C 0.6411(10) 0.0433(10) 0.3670(7) 0.059(3) Uani 1 1 d .
H22 H 0.6263 0.0361 0.3136 0.070 Uiso 1 1 calc R
C23 C 0.7307(8) -0.0269(9) 0.4070(6) 0.046(2) Uani 1 1 d .
H23 H 0.7760 -0.0840 0.3810 0.055 Uiso 1 1 calc R
C24 C 0.7568(7) -0.0161(8) 0.4848(5) 0.037(2) Uani 1 1 d .
H24 H 0.8215 -0.0637 0.5085 0.045 Uiso 1 1 calc R
C25 C 0.6887(7) 0.0641(7) 0.5286(5) 0.0306(19) Uani 1 1 d .
C26 C 0.8173(7) -0.0533(7) 0.6739(5) 0.0329(19) Uani 1 1 d .
C27 C 0.7660(8) -0.1594(7) 0.7016(5) 0.035(2) Uani 1 1 d .
H27 H 0.6853 -0.1619 0.6950 0.042 Uiso 1 1 calc R
C28 C 0.8329(8) -0.2625(8) 0.7391(6) 0.041(2) Uani 1 1 d .
H28 H 0.7967 -0.3327 0.7575 0.049 Uiso 1 1 calc R
C29 C 0.9522(9) -0.2595(8) 0.7485(5) 0.044(2) Uani 1 1 d .
H29 H 0.9974 -0.3276 0.7735 0.053 Uiso 1 1 calc R
C30 C 1.0041(8) -0.1555(9) 0.7207(6) 0.048(2) Uani 1 1 d .
H30 H 1.0851 -0.1543 0.7271 0.057 Uiso 1 1 calc R
C31 C 0.9401(7) -0.0520(8) 0.6835(6) 0.041(2) Uani 1 1 d .
H31 H 0.9777 0.0174 0.6650 0.049 Uiso 1 1 calc R
C32 C 0.8332(7) 0.1926(7) 0.5943(5) 0.0289(18) Uani 1 1 d .
C33 C 0.9277(7) 0.1973(8) 0.5199(5) 0.039(2) Uani 1 1 d .
H33 H 0.9317 0.1478 0.4838 0.047 Uiso 1 1 calc R
C34 C 1.0169(8) 0.2758(7) 0.4988(6) 0.043(2) Uani 1 1 d .
H34 H 1.0813 0.2783 0.4490 0.052 Uiso 1 1 calc R
C35 C 1.0097(9) 0.3505(8) 0.5523(7) 0.052(3) Uani 1 1 d .
H35 H 1.0706 0.4018 0.5390 0.062 Uiso 1 1 calc R
C36 C 0.9123(9) 0.3492(8) 0.6255(6) 0.047(2) Uani 1 1 d .
H36 H 0.9058 0.4013 0.6599 0.057 Uiso 1 1 calc R
C37 C 0.8259(8) 0.2699(8) 0.6462(6) 0.040(2) Uani 1 1 d .
H37 H 0.7612 0.2676 0.6958 0.048 Uiso 1 1 calc R
C38 C 0.5709(7) 0.0270(8) 0.8370(5) 0.042(2) Uani 1 1 d .
H38A H 0.4971 0.0299 0.8834 0.050 Uiso 1 1 calc R
H38B H 0.5901 -0.0527 0.8331 0.050 Uiso 1 1 calc R
C39 C 0.6748(8) 0.0654(8) 0.8598(5) 0.044(2) Uani 1 1 d .
H39 H 0.7535 0.0521 0.8261 0.053 Uiso 1 1 calc R
C40 C 0.6681(10) 0.1179(9) 0.9244(7) 0.065(3) Uani 1 1 d .
H40A H 0.5915 0.1331 0.9598 0.078 Uiso 1 1 calc R
H40B H 0.7401 0.1392 0.9338 0.078 Uiso 1 1 calc R
B1 B 0.6210(14) 0.5755(16) 0.6929(8) 0.083(6) Uani 1 1 d .
F1 F 0.5448(9) 0.5202(10) 0.6738(4) 0.180(5) Uani 1 1 d .
F2 F 0.5654(7) 0.6453(9) 0.7508(7) 0.139(3) Uani 1 1 d .
F3 F 0.6935(6) 0.6396(7) 0.6243(4) 0.100(2) Uani 1 1 d .
F4 F 0.6875(8) 0.4991(6) 0.7530(6) 0.123(3) Uani 1 1 d .
O1 O 0.183(3) 0.635(3) 0.971(2) 0.074(8) Uiso 0.25 1 d P
C41 C 0.112(4) 0.597(4) 1.133(3) 0.063(11) Uiso 0.25 1 d P
C42 C 0.083(5) 0.587(5) 1.071(4) 0.092(16) Uiso 0.25 1 d P
C43 C 0.211(4) 0.625(4) 0.877(3) 0.067(12) Uiso 0.25 1 d P
C44 C 0.278(3) 0.670(3) 0.821(2) 0.032(7) Uiso 0.25 1 d P

loop_
_atom_site_aniso_label
_atom_site_aniso_U_11
_atom_site_aniso_U_22
_atom_site_aniso_U_33
_atom_site_aniso_U_23
_atom_site_aniso_U_13
_atom_site_aniso_U_12
Pd1 0.0274(3) 0.0324(4) 0.0211(3) -0.0041(3) -0.0039(2) -0.0062(3)
P1 0.0310(12) 0.0369(14) 0.0241(11) -0.0037(11) -0.0048(9) -0.0058(10)
P2 0.0291(12) 0.0325(13) 0.0273(11) -0.0062(11) -0.0018(9) -0.0038(10)
N1 0.049(5) 0.061(6) 0.027(4) 0.007(4) -0.013(4) -0.034(4)
C1 0.046(5) 0.047(6) 0.029(5) -0.010(4) -0.004(4) -0.008(5)
C2 0.069(7) 0.071(8) 0.040(6) -0.013(6) -0.003(5) -0.036(6)
C3 0.108(9) 0.078(9) 0.058(7) -0.026(7) -0.016(7) -0.037(8)
C4 0.112(10) 0.076(9) 0.048(7) -0.025(7) -0.015(7) -0.034(8)
C5 0.089(8) 0.059(7) 0.032(5) -0.002(5) -0.007(5) -0.021(7)
C6 0.064(6) 0.047(6) 0.029(5) -0.012(5) -0.005(4) -0.016(5)
C7 0.032(5) 0.030(5) 0.029(4) -0.002(4) -0.007(4) -0.007(4)
C8 0.033(5) 0.050(6) 0.060(6) -0.016(5) -0.007(5) -0.008(5)
C9 0.065(7) 0.054(7) 0.042(6) -0.002(5) -0.013(5) -0.021(6)
C10 0.046(6) 0.088(9) 0.050(6) -0.013(6) -0.011(5) -0.028(6)
C11 0.058(7) 0.068(8) 0.109(10) 0.019(8) -0.049(7) -0.019(6)
C12 0.043(6) 0.051(7) 0.087(8) 0.009(6) -0.033(6) -0.011(5)
C13 0.029(4) 0.032(5) 0.024(4) -0.001(4) -0.006(3) -0.007(4)
C14 0.042(5) 0.052(6) 0.040(5) -0.014(5) -0.002(4) 0.011(5)
C15 0.039(6) 0.056(7) 0.072(7) -0.016(6) -0.008(5) 0.011(5)
C16 0.057(6) 0.053(7) 0.037(5) 0.022(5) -0.022(5) -0.017(5)
C17 0.060(6) 0.063(7) 0.025(5) -0.005(5) -0.002(4) -0.039(6)
C18 0.026(4) 0.042(5) 0.029(4) -0.005(4) 0.006(3) -0.020(4)
C19 0.059(7) 0.070(8) 0.052(6) -0.004(6) -0.024(5) -0.033(6)
C20 0.029(5) 0.028(5) 0.067(6) -0.023(5) -0.003(4) -0.003(4)
C21 0.047(6) 0.049(6) 0.043(5) 0.011(5) -0.023(5) -0.021(5)
C22 0.069(7) 0.068(8) 0.045(6) -0.013(6) -0.019(5) -0.017(6)
C23 0.038(5) 0.066(7) 0.038(5) -0.026(5) 0.009(4) -0.024(5)
C24 0.029(4) 0.050(6) 0.038(5) -0.021(5) -0.007(4) -0.001(4)
C25 0.025(4) 0.039(5) 0.029(4) -0.010(4) 0.000(3) -0.012(4)
C26 0.040(5) 0.037(5) 0.026(4) -0.013(4) -0.006(4) -0.005(4)
C27 0.041(5) 0.034(5) 0.034(5) -0.011(4) -0.006(4) -0.014(4)
C28 0.053(6) 0.027(5) 0.043(5) -0.008(4) -0.012(4) -0.001(4)
C29 0.060(6) 0.037(6) 0.029(5) -0.007(4) -0.005(4) 0.007(5)
C30 0.036(5) 0.052(6) 0.049(6) -0.005(5) -0.012(4) 0.004(5)
C31 0.036(5) 0.041(6) 0.043(5) -0.005(5) -0.004(4) -0.014(4)
C32 0.029(4) 0.027(5) 0.027(4) -0.001(4) -0.004(3) -0.006(4)
C33 0.037(5) 0.048(6) 0.036(5) -0.016(5) -0.005(4) -0.005(4)
C34 0.036(5) 0.036(5) 0.045(5) 0.007(5) 0.002(4) -0.013(4)
C35 0.055(6) 0.043(6) 0.065(7) -0.007(5) -0.032(6) -0.011(5)
C36 0.060(6) 0.039(6) 0.052(6) -0.014(5) -0.017(5) -0.021(5)
C37 0.042(5) 0.043(6) 0.037(5) -0.016(5) -0.004(4) -0.008(4)
C38 0.037(5) 0.052(6) 0.035(5) -0.009(5) -0.016(4) 0.010(4)
C39 0.037(5) 0.062(7) 0.027(4) -0.006(5) -0.003(4) -0.002(5)
C40 0.062(7) 0.082(8) 0.060(7) -0.012(6) -0.030(6) -0.016(6)
B1 0.094(11) 0.138(15) 0.033(7) -0.029(9) 0.016(7) -0.092(11)
F1 0.206(8) 0.328(13) 0.033(4) 0.001(6) -0.009(5) -0.225(9)
F2 0.101(6) 0.161(9) 0.159(8) -0.064(7) 0.007(6) -0.030(6)
F3 0.128(6) 0.130(6) 0.048(4) 0.009(4) -0.023(4) -0.091(5)
F4 0.149(7) 0.078(5) 0.138(7) 0.032(5) -0.087(6) -0.031(5)

loop_
_atom_type_symbol
_atom_type_description
_atom_type_scat_dispersion_real
_atom_type_scat_dispersion_imag
_atom_type_scat_source
C C 0.0033 0.0016 'International Tables Vol C Tables 4.2.6.8 and 6.1.1.4'
H H 0.0000 0.0000 'International Tables Vol C Tables 4.2.6.8 and 6.1.1.4'
N N 0.0061 0.0033 'International Tables Vol C Tables 4.2.6.8 and 6.1.1.4'
F F 0.0171 0.0103 'International Tables Vol C Tables 4.2.6.8 and 6.1.1.4'
P P 0.1023 0.0942 'International Tables Vol C Tables 4.2.6.8 and 6.1.1.4'
Pd Pd -0.9988 1.0072 'International Tables Vol C Tables 4.2.6.8 and 6.1.1.4'
B B 0.0013 0.0007 'International Tables Vol C Tables 4.2.6.8 and 6.1.1.4'
O O 0.0106 0.0060 'International Tables Vol C Tables 4.2.6.8 and 6.1.1.4'

loop_
_geom_angle_atom_site_label_1
_geom_angle_atom_site_label_2
_geom_angle_atom_site_label_3
_geom_angle
C38 Pd1 N1 173.9(3)
C38 Pd1 P1 91.4(2)
N1 Pd1 P1 83.0(2)
C38 Pd1 P2 95.7(2)
N1 Pd1 P2 90.0(2)
P1 Pd1 P2 171.47(9)
C13 P1 C7 106.4(3)
C13 P1 C1 105.3(4)
C7 P1 C1 105.7(4)
C13 P1 Pd1 102.1(3)
C7 P1 Pd1 117.5(3)
C1 P1 Pd1 118.4(3)
C26 P2 C25 105.3(3)
C26 P2 C32 104.4(4)
C25 P2 C32 105.9(4)
C26 P2 Pd1 121.2(3)
C25 P2 Pd1 106.3(2)
C32 P2 Pd1 112.7(3)
C19 N1 C18 115.5(8)
C19 N1 Pd1 128.6(8)
C18 N1 Pd1 115.2(5)
C2 C1 C6 121.2(8)
C2 C1 P1 117.8(7)
C6 C1 P1 120.6(7)
C1 C2 C3 119.5(10)
C4 C3 C2 119.7(10)
C5 C4 C3 120.1(9)
C4 C5 C6 121.0(10)
C1 C6 C5 118.3(9)
C12 C7 C8 118.7(8)
C12 C7 P1 122.4(7)
C8 C7 P1 118.9(6)
C9 C8 C7 120.1(8)
C8 C9 C10 119.6(10)
C11 C10 C9 120.0(10)
C10 C11 C12 121.3(10)
C11 C12 C7 120.3(10)
C18 C13 C14 119.0(8)
C18 C13 P1 118.5(6)
C14 C13 P1 122.5(6)
C15 C14 C13 119.7(8)
C16 C15 C14 119.3(9)
C17 C16 C15 120.2(9)
C18 C17 C16 122.0(9)
C17 C18 C13 119.8(8)
C17 C18 N1 124.2(7)
C13 C18 N1 115.9(7)
N1 C19 C20 126.5(10)
C25 C20 C21 117.6(7)
C25 C20 C19 130.0(8)
C21 C20 C19 112.4(8)
C22 C21 C20 122.7(8)
C21 C22 C23 118.3(8)
C22 C23 C24 122.1(9)
C23 C24 C25 121.5(8)
C24 C25 C20 117.9(7)
C24 C25 P2 121.5(6)
C20 C25 P2 120.6(6)
C27 C26 C31 118.2(8)
C27 C26 P2 120.1(6)
C31 C26 P2 121.7(7)
C26 C27 C28 121.4(7)
C29 C28 C27 119.6(8)
C30 C29 C28 119.4(8)
C29 C30 C31 122.3(8)
C30 C31 C26 119.1(8)
C33 C32 C37 119.4(8)
C33 C32 P2 121.1(6)
C37 C32 P2 119.3(6)
C32 C33 C34 120.1(8)
C33 C34 C35 119.7(8)
C36 C35 C34 120.5(9)
C37 C36 C35 118.9(8)
C36 C37 C32 121.2(8)
C39 C38 Pd1 109.5(6)
C40 C39 C38 126.4(8)
F1 B1 F3 116.0(10)
F1 B1 F4 109.6(14)
F3 B1 F4 112.2(12)
F1 B1 F2 114.6(13)
F3 B1 F2 107.4(13)
F4 B1 F2 95.1(9)
C43 O1 C42 140(3)
C41 C42 O1 115(5)
C44 C43 O1 127(4)

loop_
_geom_bond_atom_site_label_1
_geom_bond_atom_site_label_2
_geom_bond_distance
Pd1 C38 2.065(8)
Pd1 N1 2.156(7)
Pd1 P1 2.268(2)
Pd1 P2 2.304(2)
P1 C13 1.801(8)
P1 C7 1.813(8)
P1 C1 1.828(8)
P2 C26 1.819(8)
P2 C25 1.826(7)
P2 C32 1.827(8)
N1 C19 1.209(10)
N1 C18 1.546(11)
C1 C2 1.369(11)
C1 C6 1.387(11)
C2 C3 1.395(12)
C3 C4 1.388(15)
C4 C5 1.358(13)
C5 C6 1.399(11)
C7 C12 1.384(11)
C7 C8 1.391(12)
C8 C9 1.385(12)
C9 C10 1.389(12)
C10 C11 1.343(14)
C11 C12 1.373(13)
C13 C18 1.391(10)
C13 C14 1.398(10)
C14 C15 1.397(13)
C15 C16 1.376(13)
C16 C17 1.356(12)
C17 C18 1.351(12)
C19 C20 1.486(12)
C20 C25 1.424(11)
C20 C21 1.427(11)
C21 C22 1.357(12)
C22 C23 1.357(12)
C23 C24 1.377(10)
C24 C25 1.385(10)
C26 C27 1.388(11)
C26 C31 1.408(10)
C27 C28 1.398(11)
C28 C29 1.373(11)
C29 C30 1.369(12)
C30 C31 1.384(11)
C32 C33 1.378(10)
C32 C37 1.394(10)
C33 C34 1.387(11)
C34 C35 1.390(11)
C35 C36 1.388(12)
C36 C37 1.373(11)
C38 C39 1.458(11)
C39 C40 1.335(11)
B1 F1 1.286(12)
B1 F3 1.311(13)
B1 F4 1.384(18)
B1 F2 1.402(16)
O1 C43 1.49(5)
O1 C42 1.70(6)
C41 C42 1.15(5)
C43 C44 1.09(5)
